data_7706499
loop_
_publ_author_name
'Khalaniya, R. A.'
'Sobolev, A. V.'
'Verchenko, V. Yu'
'Tsirlin, A. A.'
'Senyshyn, A.'
'Damay, F.'
'Presniakov, I. A.'
'Shevelkov, A. V.'

_publ_section_title
;
 Magnetic structures of Fe<sub>32+\d</sub>Ge<sub>33</sub>As<sub>2</sub>
 and Fe<sub>32+\d'</sub>Ge<sub>35-x</sub>P<sub>x</sub> intermetallic
 compounds: a neutron diffraction and <sup>57</sup>Fe M\"ossbauer
 spectroscopy study.
;
_journal_issue 6
_journal_name_full 'Dalton transactions (Cambridge, England : 2003)'
_journal_page_first 2210
_journal_page_last 2220
_journal_paper_doi 10.1039/d0dt03923c
_journal_volume 50
_journal_year 2021
_chemical_formula_moiety 'As2 Fe32.147 Ge33'
_chemical_formula_sum 'As2 Fe32.147 Ge33'
_chemical_formula_weight 4340.6
_space_group_IT_number 191
_space_group_name_Hall '-P 6 2'
_space_group_name_H-M_alt 'P 6/m m m'
_symmetry_cell_setting hexagonal
_symmetry_Int_Tables_number 191
_symmetry_space_group_name_Hall '-P 6 2'
_symmetry_space_group_name_H-M 'P 6/m m m'
_audit_creation_method 'Jana2006 Version : 25/04/2020'
_audit_update_record
;
2020-11-10 deposited with the CCDC.	2021-01-11 downloaded from the CCDC.
;
_cell_angle_alpha 90
_cell_angle_beta 90
_cell_angle_gamma 120
_cell_formula_units_Z 1
_cell_length_a 11.91971(7)
_cell_length_b 11.91971(7)
_cell_length_c 7.52994(6)
_cell_measurement_temperature 4
_cell_volume 926.517(11)
_diffrn_ambient_temperature 4
_diffrn_detector_type '80 position-sensitive 3He tubes'
_diffrn_measurement_device 'high resolution powder diffractometer'
_diffrn_measurement_device_type 'SPODI high resolution powder diffractometer'
_diffrn_radiation_monochromator 'Ge (551) monochromator'
_diffrn_radiation_probe neutron
_diffrn_radiation_type neutron
_diffrn_radiation_wavelength 1.5482
_exptl_absorpt_coefficient_mu 0.015
_exptl_crystal_density_diffrn 7.7794
_exptl_crystal_description powder
_exptl_crystal_F_000 587.055
_pd_instr_location ' ?'
_pd_meas_2theta_range_inc 0.05
_pd_meas_2theta_range_max 151.900
_pd_meas_2theta_range_min 0.950
_pd_meas_number_of_points 3020
_pd_proc_2theta_range_inc 0.05
_pd_proc_2theta_range_max 151.9
_pd_proc_2theta_range_min 6.05
_pd_proc_ls_background_function '10 Legendre polynoms'
_pd_proc_ls_pref_orient_corr none
_pd_proc_ls_profile_function Gaussian
_pd_proc_ls_prof_R_factor 0.0289
_pd_proc_ls_prof_wR_expected 0.0141
_pd_proc_ls_prof_wR_factor 0.0336
_refine_ls_goodness_of_fit_all 2.39
_refine_ls_number_constraints 0
_refine_ls_number_parameters 58
_refine_ls_number_restraints 0
_refine_ls_R_factor_all 0.0139
_refine_ls_R_factor_gt 0.0138
_refine_ls_shift/su_max 0.0321
_refine_ls_shift/su_mean 0.0128
_refine_ls_weighting_scheme sigma
_refine_ls_wR_factor_all 0.0201
_refine_ls_wR_factor_gt 0.0201
_cod_data_source_file d0dt03923c2.cif
_cod_data_source_block Fe32p1Ge33As2_4K
_cod_depositor_comments 'Adding full bibliography for 7706499--7706504.cif.'
_cod_original_cell_volume 926.518(10)
_cod_original_sg_symbol_Hall '-P 6;-2'
_cod_database_code 7706499

loop_
_space_group_symop_id
_space_group_symop_operation_xyz
1 x,y,z
2 -y,x-y,z
3 -x+y,-x,z
4 -x,-y,z
5 y,-x+y,z
6 x-y,x,z
7 y,x,-z
8 x-y,-y,-z
9 -x,-x+y,-z
10 -y,-x,-z
11 -x+y,y,-z
12 x,x-y,-z
13 -x,-y,-z
14 y,-x+y,-z
15 x-y,x,-z
16 x,y,-z
17 -y,x-y,-z
18 -x+y,-x,-z
19 -y,-x,z
20 -x+y,y,z
21 x,x-y,z
22 y,x,z
23 x-y,-y,z
24 -x,-x+y,z

loop_
_atom_site_label
_atom_site_type_symbol
_atom_site_fract_x
_atom_site_fract_y
_atom_site_fract_z
_atom_site_adp_type
_atom_site_U_iso_or_equiv
_atom_site_site_symmetry_multiplicity
_atom_site_occupancy
_atom_site_calc_flag
_atom_site_refinement_flags
_atom_site_disorder_assembly
_atom_site_disorder_group
As1 As 0 0 0.1647(4) Uani 0.0005 2 1 d . . .
Ge1 Ge 0 0.22824(12) 0.5 Uani 0.0030(5) 6 1 d . . .
Fe1 Fe 0.21205(6) 0.42410(12) 0.5 Uani 0.0012(4) 6 1 d . . .
Ge2 Ge 0.43173(7) 0.56827(7) 0.5 Uani 0.0035(3) 6 1 d . . .
Ge3 Ge 0.24431(5) 0.48862(9) 0.19628(13) Uani 0.0102(4) 12 1 d . . .
Ge4 Ge 0.27604(11) 0 0 Uani 0.0032(5) 6 1 d . . .
Fe2 Fe 0.333333 0.666667 0 Uani 0.0070(6) 2 1 d . . .
Fe3 Fe 0 0.38610(7) 0.28034(12) Uani 0.0026(3) 12 1 d . . .
Ge5 Ge -0.0517(3) 0.47414(17) 0 Uani 0.0190(15) 6 0.5 d . . .
Fe4 Fe 0.12326(4) 0.24652(8) 0.23305(13) Uani 0.0030(2) 12 1 d . . .
Fe5 Fe 0 0 0.5 Uani 0.013(6) 1 0.148(11) d . . .

loop_
_atom_site_aniso_label
_atom_site_aniso_type_symbol
_atom_site_aniso_U_11
_atom_site_aniso_U_22
_atom_site_aniso_U_33
_atom_site_aniso_U_12
_atom_site_aniso_U_13
_atom_site_aniso_U_23
As1 As 0.000261 0.000261 0.001 0.000131 0 0
Ge1 Ge 0.0037(7) 0.0032(5) 0.0021(7) 0.0019(4) 0 0
Fe1 Fe 0.0007(4) 0.0012(6) 0.0018(6) 0.0006(3) 0 0
Ge2 Ge 0.0025(3) 0.0025(3) 0.0037(8) 0.0001 0 0
Ge3 Ge 0.0180(5) 0.0035(5) 0.0043(5) 0.0017(2) -0.00021(19) -0.0004(4)
Ge4 Ge 0.0032(5) 0.0040(6) 0.0028(8) 0.0020(3) 0 0
Fe2 Fe 0.0092(7) 0.0092(7) 0.0027(12) 0.0046(4) 0 0
Fe3 Fe 0.0014(4) 0.0026(3) 0.0033(4) 0.0007(2) 0 0.0001(3)
Ge5 Ge 0.049(3) 0.0150(12) 0.0043(16) 0.0245(13) 0 0
Fe4 Fe 0.0017 0.0039(4) 0.0043(4) 0.0019(2) 0.00036(17) 0.0007(3)
Fe5 Fe 0.008959 0.008959 0.021(17) 0.00448 0 0

loop_
_atom_type_symbol
_atom_type_scat_length_neutron
_atom_type_scat_source
As 6.580 International_Tables_Vol_C
Fe 9.450 International_Tables_Vol_C
Ge 8.185 International_Tables_Vol_C

loop_
_exptl_crystal_face_index_h
_exptl_crystal_face_index_k
_exptl_crystal_face_index_l
_exptl_crystal_face_perp_dist
? ? ? ?

loop_
_geom_angle_atom_site_label_1
_geom_angle_atom_site_label_2
_geom_angle_atom_site_label_3
_geom_angle_site_symmetry_1
_geom_angle_site_symmetry_2
_geom_angle_site_symmetry_3
_geom_angle
_geom_angle_publ_flag
As1 As1 Fe4 7_555 . . 101.45(6) ?
As1 As1 Fe4 7_555 . 2_555 101.45(6) ?
As1 As1 Fe4 7_555 . 3_555 101.45(6) ?
As1 As1 Fe4 7_555 . 4_555 101.45(6) ?
As1 As1 Fe4 7_555 . 5_555 101.45(6) ?
As1 As1 Fe4 7_555 . 6_555 101.45(6) ?
As1 As1 Fe5 7_555 . . 180 ?
Fe4 As1 Fe4 . . 2_555 116.16(5) ?
Fe4 As1 Fe4 . . 3_555 116.16(4) ?
Fe4 As1 Fe4 . . 4_555 157.10(12) ?
Fe4 As1 Fe4 . . 5_555 58.69(3) ?
Fe4 As1 Fe4 . . 6_555 58.69(2) ?
Fe4 As1 Fe5 . . . 78.55(6) ?
Fe4 As1 Fe4 2_555 . 3_555 116.16(5) ?
Fe4 As1 Fe4 2_555 . 4_555 58.69(3) ?
Fe4 As1 Fe4 2_555 . 5_555 157.10(12) ?
Fe4 As1 Fe4 2_555 . 6_555 58.69(3) ?
Fe4 As1 Fe5 2_555 . . 78.55(6) ?
Fe4 As1 Fe4 3_555 . 4_555 58.69(2) ?
Fe4 As1 Fe4 3_555 . 5_555 58.69(3) ?
Fe4 As1 Fe4 3_555 . 6_555 157.10(12) ?
Fe4 As1 Fe5 3_555 . . 78.55(6) ?
Fe4 As1 Fe4 4_555 . 5_555 116.16(5) ?
Fe4 As1 Fe4 4_555 . 6_555 116.16(4) ?
Fe4 As1 Fe5 4_555 . . 78.55(6) ?
Fe4 As1 Fe4 5_555 . 6_555 116.16(5) ?
Fe4 As1 Fe5 5_555 . . 78.55(6) ?
Fe4 As1 Fe5 6_555 . . 78.55(6) ?
Ge1 Ge1 Ge1 5_555 . 6_555 120.00(6) ?
Ge1 Ge1 Fe1 5_555 . . 56.06(4) ?
Ge1 Ge1 Fe1 5_555 . 6_555 176.06(6) ?
Ge1 Ge1 Fe3 5_555 . . 112.05(2) ?
Ge1 Ge1 Fe3 5_555 . 9_556 112.05(2) ?
Ge1 Ge1 Fe4 5_555 . . 56.02(2) ?
Ge1 Ge1 Fe4 5_555 . 6_555 110.26(4) ?
Ge1 Ge1 Fe4 5_555 . 9_556 110.26(4) ?
Ge1 Ge1 Fe4 5_555 . 11_556 56.02(3) ?
Ge1 Ge1 Fe5 5_555 . . 60.00(4) ?
Ge1 Ge1 Fe1 6_555 . . 176.06(7) ?
Ge1 Ge1 Fe1 6_555 . 6_555 56.06(3) ?
Ge1 Ge1 Fe3 6_555 . . 112.05(2) ?
Ge1 Ge1 Fe3 6_555 . 9_556 112.05(2) ?
Ge1 Ge1 Fe4 6_555 . . 110.26(4) ?
Ge1 Ge1 Fe4 6_555 . 6_555 56.02(2) ?
Ge1 Ge1 Fe4 6_555 . 9_556 56.02(2) ?
Ge1 Ge1 Fe4 6_555 . 11_556 110.26(4) ?
Ge1 Ge1 Fe5 6_555 . . 60.00(4) ?
Fe1 Ge1 Fe1 . . 6_555 127.88(7) ?
Fe1 Ge1 Fe3 . . . 70.74(4) ?
Fe1 Ge1 Fe3 . . 9_556 70.74(4) ?
Fe1 Ge1 Fe4 . . . 67.91(2) ?
Fe1 Ge1 Fe4 . . 6_555 124.25(2) ?
Fe1 Ge1 Fe4 . . 9_556 124.25(2) ?
Fe1 Ge1 Fe4 . . 11_556 67.91(2) ?
Fe1 Ge1 Fe5 . . . 116.06(4) ?
Fe1 Ge1 Fe3 6_555 . . 70.74(3) ?
Fe1 Ge1 Fe3 6_555 . 9_556 70.74(3) ?
Fe1 Ge1 Fe4 6_555 . . 124.25(2) ?
Fe1 Ge1 Fe4 6_555 . 6_555 67.91(3) ?
Fe1 Ge1 Fe4 6_555 . 9_556 67.91(2) ?
Fe1 Ge1 Fe4 6_555 . 11_556 124.25(3) ?
Fe1 Ge1 Fe5 6_555 . . 116.06(3) ?
Fe3 Ge1 Fe3 . . 9_556 82.65(5) ?
Fe3 Ge1 Fe4 . . . 67.32(3) ?
Fe3 Ge1 Fe4 . . 6_555 67.32(3) ?
Fe3 Ge1 Fe4 . . 9_556 134.82(5) ?
Fe3 Ge1 Fe4 . . 11_556 134.82(5) ?
Fe3 Ge1 Fe5 . . . 138.68(3) ?
Fe3 Ge1 Fe4 9_556 . . 134.82(5) ?
Fe3 Ge1 Fe4 9_556 . 6_555 134.82(5) ?
Fe3 Ge1 Fe4 9_556 . 9_556 67.32(3) ?
Fe3 Ge1 Fe4 9_556 . 11_556 67.32(3) ?
Fe3 Ge1 Fe5 9_556 . . 138.68(3) ?
Fe4 Ge1 Fe4 . . 6_555 63.01(3) ?
Fe4 Ge1 Fe4 . . 9_556 155.45(7) ?
Fe4 Ge1 Fe4 . . 11_556 111.31(4) ?
Fe4 Ge1 Fe5 . . . 77.73(4) ?
Fe4 Ge1 Fe4 6_555 . 9_556 111.31(3) ?
Fe4 Ge1 Fe4 6_555 . 11_556 155.45(7) ?
Fe4 Ge1 Fe5 6_555 . . 77.73(4) ?
Fe4 Ge1 Fe4 9_556 . 11_556 63.01(3) ?
Fe4 Ge1 Fe5 9_556 . . 77.73(4) ?
Fe4 Ge1 Fe5 11_556 . . 77.73(4) ?
Ge1 Fe1 Ge1 . . 5_555 67.88(5) ?
Ge1 Fe1 Ge2 . . . 164.18(8) ?
Ge1 Fe1 Ge2 . . 3_565 96.30(5) ?
Ge1 Fe1 Ge3 . . . 103.40(2) ?
Ge1 Fe1 Ge3 . . 11_556 103.40(3) ?
Ge1 Fe1 Fe3 . . . 55.75(3) ?
Ge1 Fe1 Fe3 . . 5_555 109.59(5) ?
Ge1 Fe1 Fe3 . . 9_556 55.75(3) ?
Ge1 Fe1 Fe3 . . 11_556 109.59(5) ?
Ge1 Fe1 Fe4 . . . 56.00(3) ?
Ge1 Fe1 Fe4 . . 11_556 56.00(3) ?
Ge1 Fe1 Ge2 5_555 . . 96.30(6) ?
Ge1 Fe1 Ge2 5_555 . 3_565 164.18(5) ?
Ge1 Fe1 Ge3 5_555 . . 103.40(4) ?
Ge1 Fe1 Ge3 5_555 . 11_556 103.40(5) ?
Ge1 Fe1 Fe3 5_555 . . 109.59(4) ?
Ge1 Fe1 Fe3 5_555 . 5_555 55.75(4) ?
Ge1 Fe1 Fe3 5_555 . 9_556 109.59(4) ?
Ge1 Fe1 Fe3 5_555 . 11_556 55.75(4) ?
Ge1 Fe1 Fe4 5_555 . . 56.00(3) ?
Ge1 Fe1 Fe4 5_555 . 11_556 56.00(4) ?
Ge2 Fe1 Ge2 . . 3_565 99.53(6) ?
Ge2 Fe1 Ge3 . . . 79.60(2) ?
Ge2 Fe1 Ge3 . . 11_556 79.60(3) ?
Ge2 Fe1 Fe3 . . . 134.64(4) ?
Ge2 Fe1 Fe3 . . 5_555 58.30(3) ?
Ge2 Fe1 Fe3 . . 9_556 134.64(4) ?
Ge2 Fe1 Fe3 . . 11_556 58.30(3) ?
Ge2 Fe1 Fe4 . . . 115.81(3) ?
Ge2 Fe1 Fe4 . . 11_556 115.81(4) ?
Ge2 Fe1 Ge3 3_565 . . 79.60(4) ?
Ge2 Fe1 Ge3 3_565 . 11_556 79.60(5) ?
Ge2 Fe1 Fe3 3_565 . . 58.30(3) ?
Ge2 Fe1 Fe3 3_565 . 5_555 134.64(4) ?
Ge2 Fe1 Fe3 3_565 . 9_556 58.30(3) ?
Ge2 Fe1 Fe3 3_565 . 11_556 134.64(4) ?
Ge2 Fe1 Fe4 3_565 . . 115.81(3) ?
Ge2 Fe1 Fe4 3_565 . 11_556 115.81(4) ?
Ge3 Fe1 Ge3 . . 11_556 147.55(6) ?
Ge3 Fe1 Fe3 . . . 58.88(2) ?
Ge3 Fe1 Fe3 . . 5_555 58.88(3) ?
Ge3 Fe1 Fe3 . . 9_556 126.40(5) ?
Ge3 Fe1 Fe3 . . 11_556 126.40(4) ?
Ge3 Fe1 Fe4 . . . 58.60(3) ?
Ge3 Fe1 Fe4 . . 11_556 153.85(6) ?
Ge3 Fe1 Fe3 11_556 . . 126.40(5) ?
Ge3 Fe1 Fe3 11_556 . 5_555 126.40(5) ?
Ge3 Fe1 Fe3 11_556 . 9_556 58.88(3) ?
Ge3 Fe1 Fe3 11_556 . 11_556 58.88(4) ?
Ge3 Fe1 Fe4 11_556 . . 153.85(6) ?
Ge3 Fe1 Fe4 11_556 . 11_556 58.60(3) ?
Fe3 Fe1 Fe3 . . 5_555 107.09(2) ?
Fe3 Fe1 Fe3 . . 9_556 70.64(3) ?
Fe3 Fe1 Fe3 . . 11_556 164.24(5) ?
Fe3 Fe1 Fe4 . . . 58.70(2) ?
Fe3 Fe1 Fe4 . . 11_556 109.55(3) ?
Fe3 Fe1 Fe3 5_555 . 9_556 164.24(5) ?
Fe3 Fe1 Fe3 5_555 . 11_556 70.64(4) ?
Fe3 Fe1 Fe4 5_555 . . 58.70(3) ?
Fe3 Fe1 Fe4 5_555 . 11_556 109.55(6) ?
Fe3 Fe1 Fe3 9_556 . 11_556 107.09(2) ?
Fe3 Fe1 Fe4 9_556 . . 109.55(3) ?
Fe3 Fe1 Fe4 9_556 . 11_556 58.70(3) ?
Fe3 Fe1 Fe4 11_556 . . 109.55(5) ?
Fe3 Fe1 Fe4 11_556 . 11_556 58.70(3) ?
Fe4 Fe1 Fe4 . . 11_556 95.25(5) ?
Fe1 Ge2 Fe1 . . 2_665 140.47(7) ?
Fe1 Ge2 Ge2 . . 4_665 109.76(5) ?
Fe1 Ge2 Fe3 . . 2_665 133.21(3) ?
Fe1 Ge2 Fe3 . . 5_555 71.79(3) ?
Fe1 Ge2 Fe3 . . 8_666 133.21(3) ?
Fe1 Ge2 Fe3 . . 11_556 71.79(3) ?
Fe1 Ge2 Ge2 2_665 . 4_665 109.76(5) ?
Fe1 Ge2 Fe3 2_665 . 2_665 71.79(4) ?
Fe1 Ge2 Fe3 2_665 . 5_555 133.21(3) ?
Fe1 Ge2 Fe3 2_665 . 8_666 71.79(4) ?
Fe1 Ge2 Fe3 2_665 . 11_556 133.21(3) ?
Ge2 Ge2 Fe3 4_665 . 2_665 56.62(3) ?
Ge2 Ge2 Fe3 4_665 . 5_555 56.62(3) ?
Ge2 Ge2 Fe3 4_665 . 8_666 56.62(3) ?
Ge2 Ge2 Fe3 4_665 . 11_556 56.62(3) ?
Fe3 Ge2 Fe3 2_665 . 5_555 63.98(3) ?
Fe3 Ge2 Fe3 2_665 . 8_666 80.40(4) ?
Fe3 Ge2 Fe3 2_665 . 11_556 113.24(5) ?
Fe3 Ge2 Fe3 5_555 . 8_666 113.24(5) ?
Fe3 Ge2 Fe3 5_555 . 11_556 80.40(4) ?
Fe3 Ge2 Fe3 8_666 . 11_556 63.98(3) ?
Fe1 Ge3 Ge3 . . 11_555 163.78(5) ?
Fe1 Ge3 Fe2 . . . 145.02(5) ?
Fe1 Ge3 Fe3 . . . 69.76(3) ?
Fe1 Ge3 Fe3 . . 5_555 69.76(5) ?
Fe1 Ge3 Ge5 . . 4_565 121.24(6) ?
Fe1 Ge3 Ge5 . . 5_555 121.24(6) ?
Fe1 Ge3 Fe4 . . . 67.45(4) ?
Ge3 Ge3 Fe2 11_555 . . 51.20(3) ?
Ge3 Ge3 Fe3 11_555 . . 104.03(4) ?
Ge3 Ge3 Fe3 11_555 . 5_555 104.03(5) ?
Ge3 Ge3 Ge5 11_555 . 4_565 59.86(5) ?
Ge3 Ge3 Ge5 11_555 . 5_555 59.86(4) ?
Ge3 Ge3 Fe4 11_555 . . 96.33(4) ?
Fe2 Ge3 Fe3 . . . 117.89(4) ?
Fe2 Ge3 Fe3 . . 5_555 117.89(3) ?
Fe2 Ge3 Ge5 . . 4_565 65.38(5) ?
Fe2 Ge3 Ge5 . . 5_555 65.38(8) ?
Fe2 Ge3 Fe4 . . . 147.53(5) ?
Fe3 Ge3 Fe3 . . 5_555 123.64(4) ?
Fe3 Ge3 Ge5 . . 4_565 54.64(5) ?
Fe3 Ge3 Ge5 . . 5_555 158.17(7) ?
Fe3 Ge3 Fe4 . . . 64.57(3) ?
Fe3 Ge3 Ge5 5_555 . 4_565 158.17(6) ?
Fe3 Ge3 Ge5 5_555 . 5_555 54.64(7) ?
Fe3 Ge3 Fe4 5_555 . . 64.57(3) ?
Ge5 Ge3 Ge5 4_565 . 5_555 117.48(7) ?
Ge5 Ge3 Fe4 4_565 . . 100.69(4) ?
Ge5 Ge3 Fe4 5_555 . . 100.69(9) ?
Fe3 Ge4 Fe3 3_555 . 7_555 116.29(6) ?
Fe3 Ge4 Ge5 3_555 . 3_555 58.84(3) ?
Fe3 Ge4 Ge5 3_555 . 6_655 58.84(3) ?
Fe3 Ge4 Fe4 3_555 . 3_555 67.78(3) ?
Fe3 Ge4 Fe4 3_555 . 5_555 67.78(3) ?
Fe3 Ge4 Fe4 3_555 . 7_555 148.358(16) ?
Fe3 Ge4 Fe4 3_555 . 12_555 148.36(3) ?
Fe3 Ge4 Ge5 7_555 . 3_555 58.84(3) ?
Fe3 Ge4 Ge5 7_555 . 6_655 58.84(3) ?
Fe3 Ge4 Fe4 7_555 . 3_555 148.358(18) ?
Fe3 Ge4 Fe4 7_555 . 5_555 148.36(2) ?
Fe3 Ge4 Fe4 7_555 . 7_555 67.78(3) ?
Fe3 Ge4 Fe4 7_555 . 12_555 67.78(2) ?
Ge5 Ge4 Ge5 3_555 . 6_655 22.67(11) ?
Ge5 Ge4 Fe4 3_555 . 3_555 122.86(6) ?
Ge5 Ge4 Fe4 3_555 . 5_555 109.66(6) ?
Ge5 Ge4 Fe4 3_555 . 7_555 109.66(6) ?
Ge5 Ge4 Fe4 3_555 . 12_555 122.86(6) ?
Ge5 Ge4 Fe4 6_655 . 3_555 109.66(6) ?
Ge5 Ge4 Fe4 6_655 . 5_555 122.86(5) ?
Ge5 Ge4 Fe4 6_655 . 7_555 122.86(5) ?
Ge5 Ge4 Fe4 6_655 . 12_555 109.66(5) ?
Fe4 Ge4 Fe4 3_555 . 5_555 63.28(3) ?
Fe4 Ge4 Fe4 3_555 . 7_555 126.73(7) ?
Fe4 Ge4 Fe4 3_555 . 12_555 92.73(4) ?
Fe4 Ge4 Fe4 5_555 . 7_555 92.73(5) ?
Fe4 Ge4 Fe4 5_555 . 12_555 126.73(7) ?
Fe4 Ge4 Fe4 7_555 . 12_555 63.28(3) ?
Ge3 Fe2 Ge3 . . 2_665 84.90(3) ?
Ge3 Fe2 Ge3 . . 3_565 84.90(3) ?
Ge3 Fe2 Ge3 . . 10_665 134.13(3) ?
Ge3 Fe2 Ge3 . . 11_555 77.60(3) ?
Ge3 Fe2 Ge3 . . 12_565 134.13(2) ?
Ge3 Fe2 Ge5 . . 4_565 67.07(5) ?
Ge3 Fe2 Ge5 . . 5_555 67.07(4) ?
Ge3 Fe2 Ge5 . . 6_665 141.20(2) ?
Ge3 Fe2 Ge3 2_665 . 3_565 84.90(4) ?
Ge3 Fe2 Ge3 2_665 . 10_665 77.60(3) ?
Ge3 Fe2 Ge3 2_665 . 11_555 134.13(5) ?
Ge3 Fe2 Ge3 2_665 . 12_565 134.13(4) ?
Ge3 Fe2 Ge5 2_665 . 4_565 141.20(2) ?
Ge3 Fe2 Ge5 2_665 . 5_555 67.07(5) ?
Ge3 Fe2 Ge5 2_665 . 6_665 67.07(8) ?
Ge3 Fe2 Ge3 3_565 . 10_665 134.13(2) ?
Ge3 Fe2 Ge3 3_565 . 11_555 134.13(4) ?
Ge3 Fe2 Ge3 3_565 . 12_565 77.60(4) ?
Ge3 Fe2 Ge5 3_565 . 4_565 67.07(5) ?
Ge3 Fe2 Ge5 3_565 . 5_555 141.20(3) ?
Ge3 Fe2 Ge5 3_565 . 6_665 67.07(7) ?
Ge3 Fe2 Ge3 10_665 . 11_555 84.90(3) ?
Ge3 Fe2 Ge3 10_665 . 12_565 84.90(3) ?
Ge3 Fe2 Ge5 10_665 . 4_565 141.20(2) ?
Ge3 Fe2 Ge5 10_665 . 5_555 67.07(4) ?
Ge3 Fe2 Ge5 10_665 . 6_665 67.07(7) ?
Ge3 Fe2 Ge3 11_555 . 12_565 84.90(4) ?
Ge3 Fe2 Ge5 11_555 . 4_565 67.07(5) ?
Ge3 Fe2 Ge5 11_555 . 5_555 67.07(5) ?
Ge3 Fe2 Ge5 11_555 . 6_665 141.20(2) ?
Ge3 Fe2 Ge5 12_565 . 4_565 67.07(4) ?
Ge3 Fe2 Ge5 12_565 . 5_555 141.20(3) ?
Ge3 Fe2 Ge5 12_565 . 6_665 67.07(8) ?
Ge5 Fe2 Ge5 4_565 . 5_555 120.00(8) ?
Ge5 Fe2 Ge5 4_565 . 6_665 120.00(11) ?
Ge5 Fe2 Ge5 5_555 . 6_665 120.00(11) ?
Ge1 Fe3 Fe1 . . . 53.52(3) ?
Ge1 Fe3 Fe1 . . 6_555 53.52(3) ?
Ge1 Fe3 Ge2 . . 3_565 88.38(4) ?
Ge1 Fe3 Ge2 . . 6_555 88.38(4) ?
Ge1 Fe3 Ge3 . . . 95.32(3) ?
Ge1 Fe3 Ge3 . . 6_555 95.32(3) ?
Ge1 Fe3 Ge4 . . 2_555 99.47(4) ?
Ge1 Fe3 Fe3 . . 4_565 138.68(5) ?
Ge1 Fe3 Ge5 . . . 160.13(5) ?
Ge1 Fe3 Ge5 . . 4_565 160.13(9) ?
Ge1 Fe3 Fe4 . . . 55.11(3) ?
Ge1 Fe3 Fe4 . . 6_555 55.11(3) ?
Fe1 Fe3 Fe1 . . 6_555 99.84(4) ?
Fe1 Fe3 Ge2 . . 3_565 49.91(4) ?
Fe1 Fe3 Ge2 . . 6_555 101.42(4) ?
Fe1 Fe3 Ge3 . . . 51.36(2) ?
Fe1 Fe3 Ge3 . . 6_555 148.63(4) ?
Fe1 Fe3 Ge4 . . 2_555 109.97(3) ?
Fe1 Fe3 Fe3 . . 4_565 106.46(4) ?
Fe1 Fe3 Ge5 . . . 141.73(7) ?
Fe1 Fe3 Ge5 . . 4_565 117.77(8) ?
Fe1 Fe3 Fe4 . . . 58.09(3) ?
Fe1 Fe3 Fe4 . . 6_555 100.51(4) ?
Fe1 Fe3 Ge2 6_555 . 3_565 101.41(3) ?
Fe1 Fe3 Ge2 6_555 . 6_555 49.91(3) ?
Fe1 Fe3 Ge3 6_555 . . 148.63(5) ?
Fe1 Fe3 Ge3 6_555 . 6_555 51.36(3) ?
Fe1 Fe3 Ge4 6_555 . 2_555 109.97(3) ?
Fe1 Fe3 Fe3 6_555 . 4_565 106.46(3) ?
Fe1 Fe3 Ge5 6_555 . . 117.77(8) ?
Fe1 Fe3 Ge5 6_555 . 4_565 141.73(9) ?
Fe1 Fe3 Fe4 6_555 . . 100.51(4) ?
Fe1 Fe3 Fe4 6_555 . 6_555 58.09(3) ?
Ge2 Fe3 Ge2 3_565 . 6_555 66.76(4) ?
Ge2 Fe3 Ge3 3_565 . . 70.89(3) ?
Ge2 Fe3 Ge3 3_565 . 6_555 137.35(5) ?
Ge2 Fe3 Ge4 3_565 . 2_555 145.88(3) ?
Ge2 Fe3 Fe3 3_565 . 4_565 58.01(3) ?
Ge2 Fe3 Ge5 3_565 . . 111.43(5) ?
Ge2 Fe3 Ge5 3_565 . 4_565 97.81(4) ?
Ge2 Fe3 Fe4 3_565 . . 107.00(4) ?
Ge2 Fe3 Fe4 3_565 . 6_555 143.47(4) ?
Ge2 Fe3 Ge3 6_555 . . 137.35(4) ?
Ge2 Fe3 Ge3 6_555 . 6_555 70.89(3) ?
Ge2 Fe3 Ge4 6_555 . 2_555 145.88(2) ?
Ge2 Fe3 Fe3 6_555 . 4_565 58.01(3) ?
Ge2 Fe3 Ge5 6_555 . . 97.81(8) ?
Ge2 Fe3 Ge5 6_555 . 4_565 111.43(9) ?
Ge2 Fe3 Fe4 6_555 . . 143.47(4) ?
Ge2 Fe3 Fe4 6_555 . 6_555 107.00(3) ?
Ge3 Fe3 Ge3 . . 6_555 150.03(5) ?
Ge3 Fe3 Ge4 . . 2_555 75.33(3) ?
Ge3 Fe3 Fe3 . . 4_565 95.15(3) ?
Ge3 Fe3 Ge5 . . . 92.84(9) ?
Ge3 Fe3 Ge5 . . 4_565 69.31(9) ?
Ge3 Fe3 Fe4 . . . 56.02(3) ?
Ge3 Fe3 Fe4 . . 6_555 109.79(4) ?
Ge3 Fe3 Ge4 6_555 . 2_555 75.33(3) ?
Ge3 Fe3 Fe3 6_555 . 4_565 95.15(3) ?
Ge3 Fe3 Ge5 6_555 . . 69.31(7) ?
Ge3 Fe3 Ge5 6_555 . 4_565 92.84(8) ?
Ge3 Fe3 Fe4 6_555 . . 109.79(4) ?
Ge3 Fe3 Fe4 6_555 . 6_555 56.02(3) ?
Ge4 Fe3 Fe3 2_555 . 4_565 121.86(5) ?
Ge4 Fe3 Ge5 2_555 . . 65.20(7) ?
Ge4 Fe3 Ge5 2_555 . 4_565 65.20(6) ?
Ge4 Fe3 Fe4 2_555 . . 55.06(3) ?
Ge4 Fe3 Fe4 2_555 . 6_555 55.06(3) ?
Fe3 Fe3 Ge5 4_565 . . 58.06(5) ?
Fe3 Fe3 Ge5 4_565 . 4_565 58.06(7) ?
Fe3 Fe3 Fe4 4_565 . . 151.158(18) ?
Fe3 Fe3 Fe4 4_565 . 6_555 151.16(3) ?
Ge5 Fe3 Ge5 . . 4_565 24.07(11) ?
Ge5 Fe3 Fe4 . . . 116.96(8) ?
Ge5 Fe3 Fe4 . . 6_555 105.05(5) ?
Ge5 Fe3 Fe4 4_565 . . 105.05(9) ?
Ge5 Fe3 Fe4 4_565 . 6_555 116.96(5) ?
Fe4 Fe3 Fe4 . . 6_555 55.36(3) ?
Ge3 Ge5 Ge3 4_565 . 6_555 65.48(7) ?
Ge3 Ge5 Ge3 4_565 . 8_565 60.28(9) ?
Ge3 Ge5 Ge3 4_565 . 9_555 95.12(10) ?
Ge3 Ge5 Ge4 4_565 . 2_555 131.52(6) ?
Ge3 Ge5 Ge4 4_565 . 5_565 66.57(8) ?
Ge3 Ge5 Fe2 4_565 . 4_565 47.56(6) ?
Ge3 Ge5 Fe3 4_565 . . 90.79(5) ?
Ge3 Ge5 Fe3 4_565 . 4_565 56.05(6) ?
Ge3 Ge5 Fe3 4_565 . 9_555 147.13(12) ?
Ge3 Ge5 Fe3 4_565 . 12_565 105.52(13) ?
Ge3 Ge5 Ge5 4_565 . 4_565 132.44(16) ?
Ge3 Ge5 Ge3 6_555 . 8_565 95.12(11) ?
Ge3 Ge5 Ge3 6_555 . 9_555 60.28(5) ?
Ge3 Ge5 Ge4 6_555 . 2_555 66.57(5) ?
Ge3 Ge5 Ge4 6_555 . 5_565 131.52(13) ?
Ge3 Ge5 Fe2 6_555 . 4_565 47.56(5) ?
Ge3 Ge5 Fe3 6_555 . . 56.05(3) ?
Ge3 Ge5 Fe3 6_555 . 4_565 90.79(4) ?
Ge3 Ge5 Fe3 6_555 . 9_555 105.52(7) ?
Ge3 Ge5 Fe3 6_555 . 12_565 147.13(12) ?
Ge3 Ge5 Ge5 6_555 . 4_565 132.4(2) ?
Ge3 Ge5 Ge3 8_565 . 9_555 65.48(7) ?
Ge3 Ge5 Ge4 8_565 . 2_555 131.52(6) ?
Ge3 Ge5 Ge4 8_565 . 5_565 66.57(8) ?
Ge3 Ge5 Fe2 8_565 . 4_565 47.56(6) ?
Ge3 Ge5 Fe3 8_565 . . 147.13(12) ?
Ge3 Ge5 Fe3 8_565 . 4_565 105.52(13) ?
Ge3 Ge5 Fe3 8_565 . 9_555 90.79(5) ?
Ge3 Ge5 Fe3 8_565 . 12_565 56.05(6) ?
Ge3 Ge5 Ge5 8_565 . 4_565 132.44(16) ?
Ge3 Ge5 Ge4 9_555 . 2_555 66.57(5) ?
Ge3 Ge5 Ge4 9_555 . 5_565 131.52(13) ?
Ge3 Ge5 Fe2 9_555 . 4_565 47.56(5) ?
Ge3 Ge5 Fe3 9_555 . . 105.52(7) ?
Ge3 Ge5 Fe3 9_555 . 4_565 147.13(12) ?
Ge3 Ge5 Fe3 9_555 . 9_555 56.05(3) ?
Ge3 Ge5 Fe3 9_555 . 12_565 90.79(4) ?
Ge3 Ge5 Ge5 9_555 . 4_565 132.4(2) ?
Ge4 Ge5 Ge4 2_555 . 5_565 157.33(15) ?
Ge4 Ge5 Fe2 2_555 . 4_565 101.34(5) ?
Ge4 Ge5 Fe3 2_555 . . 55.96(7) ?
Ge4 Ge5 Fe3 2_555 . 4_565 118.54(10) ?
Ge4 Ge5 Fe3 2_555 . 9_555 55.96(7) ?
Ge4 Ge5 Fe3 2_555 . 12_565 118.54(10) ?
Ge4 Ge5 Ge5 2_555 . 4_565 78.7(3) ?
Ge4 Ge5 Fe2 5_565 . 4_565 101.34(13) ?
Ge4 Ge5 Fe3 5_565 . . 118.54(4) ?
Ge4 Ge5 Fe3 5_565 . 4_565 55.96(5) ?
Ge4 Ge5 Fe3 5_565 . 9_555 118.54(4) ?
Ge4 Ge5 Fe3 5_565 . 12_565 55.96(5) ?
Ge4 Ge5 Ge5 5_565 . 4_565 78.66(19) ?
Fe2 Ge5 Fe3 4_565 . . 102.04(6) ?
Fe2 Ge5 Fe3 4_565 . 4_565 102.04(11) ?
Fe2 Ge5 Fe3 4_565 . 9_555 102.04(6) ?
Fe2 Ge5 Fe3 4_565 . 12_565 102.04(11) ?
Fe2 Ge5 Ge5 4_565 . 4_565 180 ?
Fe3 Ge5 Fe3 . . 4_565 63.88(3) ?
Fe3 Ge5 Fe3 . . 9_555 110.69(14) ?
Fe3 Ge5 Fe3 . . 12_565 155.93(16) ?
Fe3 Ge5 Ge5 . . 4_565 77.96(17) ?
Fe3 Ge5 Fe3 4_565 . 9_555 155.93(16) ?
Fe3 Ge5 Fe3 4_565 . 12_565 110.69(8) ?
Fe3 Ge5 Ge5 4_565 . 4_565 77.96(10) ?
Fe3 Ge5 Fe3 9_555 . 12_565 63.88(3) ?
Fe3 Ge5 Ge5 9_555 . 4_565 77.96(17) ?
Fe3 Ge5 Ge5 12_565 . 4_565 77.96(10) ?
As1 Fe4 Ge1 . . . 95.06(6) ?
As1 Fe4 Ge1 . . 5_555 95.06(7) ?
As1 Fe4 Fe1 . . . 143.82(7) ?
As1 Fe4 Ge3 . . . 162.22(8) ?
As1 Fe4 Ge4 . . 2_555 88.84(6) ?
As1 Fe4 Ge4 . . 6_555 88.84(6) ?
As1 Fe4 Fe3 . . . 122.795(18) ?
As1 Fe4 Fe3 . . 5_555 122.79(4) ?
As1 Fe4 Fe4 . . 5_555 60.66(3) ?
As1 Fe4 Fe4 . . 6_555 60.66(2) ?
Ge1 Fe4 Ge1 . . 5_555 67.96(4) ?
Ge1 Fe4 Fe1 . . . 56.09(3) ?
Ge1 Fe4 Ge3 . . . 99.65(5) ?
Ge1 Fe4 Ge4 . . 2_555 103.19(3) ?
Ge1 Fe4 Ge4 . . 6_555 170.56(4) ?
Ge1 Fe4 Fe3 . . . 57.57(4) ?
Ge1 Fe4 Fe3 . . 5_555 113.76(4) ?
Ge1 Fe4 Fe4 . . 5_555 116.45(5) ?
Ge1 Fe4 Fe4 . . 6_555 58.49(3) ?
Ge1 Fe4 Fe1 5_555 . . 56.09(5) ?
Ge1 Fe4 Ge3 5_555 . . 99.65(4) ?
Ge1 Fe4 Ge4 5_555 . 2_555 170.56(6) ?
Ge1 Fe4 Ge4 5_555 . 6_555 103.19(5) ?
Ge1 Fe4 Fe3 5_555 . . 113.76(5) ?
Ge1 Fe4 Fe3 5_555 . 5_555 57.57(3) ?
Ge1 Fe4 Fe4 5_555 . 5_555 58.49(5) ?
Ge1 Fe4 Fe4 5_555 . 6_555 116.45(5) ?
Fe1 Fe4 Ge3 . . . 53.95(3) ?
Fe1 Fe4 Ge4 . . 2_555 116.73(5) ?
Fe1 Fe4 Ge4 . . 6_555 116.73(3) ?
Fe1 Fe4 Fe3 . . . 63.21(4) ?
Fe1 Fe4 Fe3 . . 5_555 63.21(3) ?
Fe1 Fe4 Fe4 . . 5_555 109.69(4) ?
Fe1 Fe4 Fe4 . . 6_555 109.69(4) ?
Ge3 Fe4 Ge4 . . 2_555 78.18(4) ?
Ge3 Fe4 Ge4 . . 6_555 78.18(4) ?
Ge3 Fe4 Fe3 . . . 59.42(3) ?
Ge3 Fe4 Fe3 . . 5_555 59.42(3) ?
Ge3 Fe4 Fe4 . . 5_555 119.80(3) ?
Ge3 Fe4 Fe4 . . 6_555 119.80(4) ?
Ge4 Fe4 Ge4 2_555 . 6_555 85.45(4) ?
Ge4 Fe4 Fe3 2_555 . . 57.16(4) ?
Ge4 Fe4 Fe3 2_555 . 5_555 126.72(4) ?
Ge4 Fe4 Fe4 2_555 . 5_555 130.58(5) ?
Ge4 Fe4 Fe4 2_555 . 6_555 58.36(3) ?
Ge4 Fe4 Fe3 6_555 . . 126.72(5) ?
Ge4 Fe4 Fe3 6_555 . 5_555 57.16(3) ?
Ge4 Fe4 Fe4 6_555 . 5_555 58.36(4) ?
Ge4 Fe4 Fe4 6_555 . 6_555 130.58(5) ?
Fe3 Fe4 Fe3 . . 5_555 114.34(4) ?
Fe3 Fe4 Fe4 . . 5_555 172.26(5) ?
Fe3 Fe4 Fe4 . . 6_555 62.32(2) ?
Fe3 Fe4 Fe4 5_555 . 5_555 62.32(3) ?
Fe3 Fe4 Fe4 5_555 . 6_555 172.26(5) ?
Fe4 Fe4 Fe4 5_555 . 6_555 120.00(4) ?
As1 Fe5 As1 . . 7_556 180 ?
As1 Fe5 Ge1 . . . 90 ?
As1 Fe5 Ge1 . . 2_555 90 ?
As1 Fe5 Ge1 . . 3_555 90 ?
As1 Fe5 Ge1 . . 4_555 90 ?
As1 Fe5 Ge1 . . 5_555 90 ?
As1 Fe5 Ge1 . . 6_555 90 ?
As1 Fe5 Ge1 7_556 . . 90 ?
As1 Fe5 Ge1 7_556 . 2_555 90 ?
As1 Fe5 Ge1 7_556 . 3_555 90 ?
As1 Fe5 Ge1 7_556 . 4_555 90 ?
As1 Fe5 Ge1 7_556 . 5_555 90 ?
As1 Fe5 Ge1 7_556 . 6_555 90 ?
Ge1 Fe5 Ge1 . . 2_555 120.00(4) ?
Ge1 Fe5 Ge1 . . 3_555 120.0000(4) ?
Ge1 Fe5 Ge1 . . 4_555 180 ?
Ge1 Fe5 Ge1 . . 5_555 60.00(4) ?
Ge1 Fe5 Ge1 . . 6_555 60.0000(4) ?
Ge1 Fe5 Ge1 2_555 . 3_555 120.00(4) ?
Ge1 Fe5 Ge1 2_555 . 4_555 60.00(4) ?
Ge1 Fe5 Ge1 2_555 . 5_555 180 ?
Ge1 Fe5 Ge1 2_555 . 6_555 60.00(4) ?
Ge1 Fe5 Ge1 3_555 . 4_555 60.0000(4) ?
Ge1 Fe5 Ge1 3_555 . 5_555 60.00(4) ?
Ge1 Fe5 Ge1 3_555 . 6_555 180 ?
Ge1 Fe5 Ge1 4_555 . 5_555 120.00(4) ?
Ge1 Fe5 Ge1 4_555 . 6_555 120.0000(4) ?
Ge1 Fe5 Ge1 5_555 . 6_555 120.00(4) ?

loop_
_geom_bond_atom_site_label_1
_geom_bond_atom_site_label_2
_geom_bond_site_symmetry_1
_geom_bond_site_symmetry_2
_geom_bond_distance
_geom_bond_publ_flag
As1 As1 . 7_555 2.479(4) ?
As1 Fe4 . . 2.5960(10) ?
As1 Fe4 . 2_555 2.5960(10) ?
As1 Fe4 . 3_555 2.5960(11) ?
As1 Fe4 . 4_555 2.5960(10) ?
As1 Fe4 . 5_555 2.5960(10) ?
As1 Fe4 . 6_555 2.5960(11) ?
As1 Fe5 . . 2.525(3) ?
Ge1 Ge1 . 5_555 2.7210(18) ?
Ge1 Ge1 . 6_555 2.7210(10) ?
Ge1 Fe1 . . 2.4367(10) ?
Ge1 Fe1 . 6_555 2.4367(17) ?
Ge1 Fe3 . . 2.5050(14) ?
Ge1 Fe3 . 9_556 2.5050(14) ?
Ge1 Fe4 . . 2.4343(9) ?
Ge1 Fe4 . 6_555 2.4343(9) ?
Ge1 Fe4 . 9_556 2.4343(9) ?
Ge1 Fe4 . 11_556 2.4343(11) ?
Ge1 Fe5 . . 2.7210(14) ?
Fe1 Ge2 . . 2.3041(9) ?
Fe1 Ge2 . 3_565 2.3041(19) ?
Fe1 Ge3 . . 2.3818(11) ?
Fe1 Ge3 . 11_556 2.3818(11) ?
Fe1 Fe3 . . 2.8609(9) ?
Fe1 Fe3 . 5_555 2.8609(13) ?
Fe1 Fe3 . 9_556 2.8609(9) ?
Fe1 Fe3 . 11_556 2.8609(13) ?
Fe1 Fe4 . . 2.7206(12) ?
Fe1 Fe4 . 11_556 2.7206(12) ?
Ge2 Ge2 . 4_665 2.8197(15) ?
Ge2 Fe3 . 2_665 2.5626(11) ?
Ge2 Fe3 . 5_555 2.5626(11) ?
Ge2 Fe3 . 8_666 2.5626(11) ?
Ge2 Fe3 . 11_556 2.5626(11) ?
Ge3 Ge3 . 11_555 2.9561(14) ?
Ge3 Fe2 . . 2.3589(10) ?
Ge3 Fe3 . . 2.6105(6) ?
Ge3 Fe3 . 5_555 2.6105(14) ?
Ge3 Ge5 . 4_565 2.944(4) ?
Ge3 Ge5 . 5_555 2.944(2) ?
Ge3 Fe4 . . 2.5144(13) ?
Ge4 Fe3 . 3_555 2.4852(11) ?
Ge4 Fe3 . 7_555 2.4852(11) ?
Ge4 Ge5 . 3_555 2.722(5) ?
Ge4 Ge5 . 6_655 2.722(5) ?
Ge4 Fe4 . 3_555 2.4250(11) ?
Ge4 Fe4 . 5_555 2.4250(13) ?
Ge4 Fe4 . 7_555 2.4250(11) ?
Ge4 Fe4 . 12_555 2.4250(10) ?
Fe2 Ge5 . 4_565 2.906(4) ?
Fe2 Ge5 . 5_555 2.906(4) ?
Fe2 Ge5 . 6_665 2.906(4) ?
Fe3 Fe3 . 4_565 2.7153(11) ?
Fe3 Ge5 . . 2.566(2) ?
Fe3 Ge5 . 4_565 2.5662(14) ?
Fe3 Fe4 . . 2.7384(12) ?
Fe3 Fe4 . 6_555 2.7384(8) ?
Ge5 Ge5 . 4_565 1.070(5) ?
Fe4 Fe4 . 5_555 2.5444(15) ?
Fe4 Fe4 . 6_555 2.5444(10) ?

loop_
_geom_hbond_atom_site_label_D
_geom_hbond_atom_site_label_H
_geom_hbond_atom_site_label_A
_geom_hbond_site_symmetry_D
_geom_hbond_site_symmetry_H
_geom_hbond_site_symmetry_A
_geom_hbond_distance_DH
_geom_hbond_distance_HA
_geom_hbond_distance_DA
_geom_hbond_angle_DHA
_geom_hbond_publ_flag
? ? ? ? ? ? ? ? ? ? ?

loop_
_geom_torsion_atom_site_label_1
_geom_torsion_atom_site_label_2
_geom_torsion_atom_site_label_3
_geom_torsion_atom_site_label_4
_geom_torsion_site_symmetry_1
_geom_torsion_site_symmetry_2
_geom_torsion_site_symmetry_3
_geom_torsion_site_symmetry_4
_geom_torsion
_geom_torsion_publ_flag
? ? ? ? ? ? ? ? ? ?

loop_
_restr_angle_atom_site_label_1
_restr_angle_site_symmetry_1
_restr_angle_atom_site_label_2
_restr_angle_site_symmetry_2
_restr_angle_atom_site_label_3
_restr_angle_site_symmetry_3
_restr_angle_target
_restr_angle_target_weight_param
? ? ? ? ? ? ? ?

loop_
_restr_distance_atom_site_label_1
_restr_distance_site_symmetry_1
_restr_distance_atom_site_label_2
_restr_distance_site_symmetry_2
_restr_distance_target
_restr_distance_target_weight_param
? ? ? ? ? ?

loop_
_restr_equal_angle_atom_site_label_1
_restr_equal_angle_site_symmetry_1
_restr_equal_angle_atom_site_label_2
_restr_equal_angle_site_symmetry_2
_restr_equal_angle_atom_site_label_3
_restr_equal_angle_site_symmetry_3
_restr_equal_angle_class_class_id
_restr_equal_angle_class_target_weight_param
? ? ? ? ? ? ? ?

loop_
_restr_equal_distance_atom_site_label_1
_restr_equal_distance_site_symmetry_1
_restr_equal_distance_atom_site_label_2
_restr_equal_distance_site_symmetry_2
_restr_equal_distance_class_class_id
_restr_equal_distance_class_target_weight_param
? ? ? ? ? ?

loop_
_restr_equal_torsion_atom_site_label_1
_restr_equal_torsion_site_symmetry_1
_restr_equal_torsion_atom_site_label_2
_restr_equal_torsion_site_symmetry_2
_restr_equal_torsion_atom_site_label_3
_restr_equal_torsion_site_symmetry_3
_restr_equal_torsion_atom_site_label_4
_restr_equal_torsion_site_symmetry_4
_restr_equal_torsion_class_class_id
_restr_equal_torsion_class_target_weight_param
? ? ? ? ? ? ? ? ? ?

loop_
_restr_torsion_atom_site_label_1
_restr_torsion_site_symmetry_1
_restr_torsion_atom_site_label_2
_restr_torsion_site_symmetry_2
_restr_torsion_atom_site_label_3
_restr_torsion_site_symmetry_3
_restr_torsion_atom_site_label_4
_restr_torsion_site_symmetry_4
_restr_torsion_angle_target
_restr_torsion_weight_param
? ? ? ? ? ? ? ? ? ?

loop_
_jana_atom_site_adp_c_label
_jana_atom_site_adp_c_type_symbol
_jana_atom_site_adp_c_111
_jana_atom_site_adp_c_112
_jana_atom_site_adp_c_113
_jana_atom_site_adp_c_122
_jana_atom_site_adp_c_123
_jana_atom_site_adp_c_133
_jana_atom_site_adp_c_222
_jana_atom_site_adp_c_223
_jana_atom_site_adp_c_233
_jana_atom_site_adp_c_333
? ? ? ? ? ? ? ? ? ? ? ?

loop_
_jana_atom_site_adp_d_label
_jana_atom_site_adp_d_type_symbol
_jana_atom_site_adp_d_1111
_jana_atom_site_adp_d_1112
_jana_atom_site_adp_d_1113
_jana_atom_site_adp_d_1122
_jana_atom_site_adp_d_1123
_jana_atom_site_adp_d_1133
_jana_atom_site_adp_d_1222
_jana_atom_site_adp_d_1223
_jana_atom_site_adp_d_1233
_jana_atom_site_adp_d_1333
_jana_atom_site_adp_d_2222
_jana_atom_site_adp_d_2223
_jana_atom_site_adp_d_2233
_jana_atom_site_adp_d_2333
_jana_atom_site_adp_d_3333
? ? ? ? ? ? ? ? ? ? ? ? ? ? ? ? ?

loop_
_jana_atom_site_adp_e_label
_jana_atom_site_adp_e_type_symbol
_jana_atom_site_adp_e_11111
_jana_atom_site_adp_e_11112
_jana_atom_site_adp_e_11113
_jana_atom_site_adp_e_11122
_jana_atom_site_adp_e_11123
_jana_atom_site_adp_e_11133
_jana_atom_site_adp_e_11222
_jana_atom_site_adp_e_11223
_jana_atom_site_adp_e_11233
_jana_atom_site_adp_e_11333
_jana_atom_site_adp_e_12222
_jana_atom_site_adp_e_12223
_jana_atom_site_adp_e_12233
_jana_atom_site_adp_e_12333
_jana_atom_site_adp_e_13333
_jana_atom_site_adp_e_22222
_jana_atom_site_adp_e_22223
_jana_atom_site_adp_e_22233
_jana_atom_site_adp_e_22333
_jana_atom_site_adp_e_23333
_jana_atom_site_adp_e_33333
? ? ? ? ? ? ? ? ? ? ? ? ? ? ? ? ? ? ? ? ? ? ?

loop_
_jana_atom_site_adp_f_label
_jana_atom_site_adp_f_type_symbol
_jana_atom_site_adp_f_111111
_jana_atom_site_adp_f_111112
_jana_atom_site_adp_f_111113
_jana_atom_site_adp_f_111122
_jana_atom_site_adp_f_111123
_jana_atom_site_adp_f_111133
_jana_atom_site_adp_f_111222
_jana_atom_site_adp_f_111223
_jana_atom_site_adp_f_111233
_jana_atom_site_adp_f_111333
_jana_atom_site_adp_f_112222
_jana_atom_site_adp_f_112223
_jana_atom_site_adp_f_112233
_jana_atom_site_adp_f_112333
_jana_atom_site_adp_f_113333
_jana_atom_site_adp_f_122222
_jana_atom_site_adp_f_122223
_jana_atom_site_adp_f_122233
_jana_atom_site_adp_f_122333
_jana_atom_site_adp_f_123333
_jana_atom_site_adp_f_133333
_jana_atom_site_adp_f_222222
_jana_atom_site_adp_f_222223
_jana_atom_site_adp_f_222233
_jana_atom_site_adp_f_222333
_jana_atom_site_adp_f_223333
_jana_atom_site_adp_f_233333
_jana_atom_site_adp_f_333333
? ? ? ? ? ? ? ? ? ? ? ? ? ? ? ? ? ? ? ? ? ? ? ? ? ? ? ? ? ?
